data_7700403
loop_
_publ_author_name
'Janzen, Daron E.'
'Bruening, Meaghan A.'
'Mamiya, Arthur A.'
'Driscoll, Laura E.'
'da Silva Filho, Demetrio A.'

_publ_section_title
;
 Hemilabile bonding of 1-oxa-4,7-dithiacyclononane in cyclometallated
 palladium(ii) complexes.
;
_journal_issue 30
_journal_name_full 'Dalton transactions (Cambridge, England : 2003)'
_journal_page_first 11520
_journal_page_last 11535
_journal_paper_doi 10.1039/c9dt02059d
_journal_volume 48
_journal_year 2019
_chemical_formula_moiety 'C18 H20 N O2 Pd S2, F6 P'
_chemical_formula_sum 'C18 H20 F6 N O2 P Pd S2'
_chemical_formula_weight 597.85
_space_group_crystal_system monoclinic
_space_group_IT_number 14
_space_group_name_Hall '-P 2ybc'
_space_group_name_H-M_alt 'P 1 21/c 1'
_symmetry_space_group_name_Hall '-P 2ybc'
_symmetry_space_group_name_H-M 'P 1 21/c 1'
_atom_sites_solution_hydrogens geom
_atom_sites_solution_primary direct
_atom_sites_solution_secondary difmap
_audit_update_record
;
2019-02-01 deposited with the CCDC.    2019-07-02 downloaded from the CCDC.
;
_cell_angle_alpha 90.0000
_cell_angle_beta 114.020(8)
_cell_angle_gamma 90.0000
_cell_formula_units_Z 4
_cell_length_a 14.3588(14)
_cell_length_b 12.2238(13)
_cell_length_c 13.3861(14)
_cell_measurement_reflns_used 17509
_cell_measurement_temperature 293
_cell_measurement_theta_max 27.64
_cell_measurement_theta_min 3.05
_cell_volume 2146.1(4)
_computing_cell_refinement 'CrystalClear-SM Expert 2.0 r13'
_computing_data_collection 'CrystalClear-SM Expert 2.0 r13 (Rigaku, 2011)'
_computing_data_reduction 'CrystalClear-SM Expert 2.0 r13'
_computing_molecular_graphics 'CrystalStructure 4.1'
_computing_publication_material 'CrystalStructure 4.1 (Rigaku, 2014)'
_computing_structure_refinement 'SHELXL97 (Sheldrick, 2008)'
_computing_structure_solution 'SIR2004 (Burla, et al., 2005)'
_diffrn_ambient_temperature 293
_diffrn_detector_area_resol_mean 6.849
_diffrn_measured_fraction_theta_full 0.999
_diffrn_measured_fraction_theta_max 0.999
_diffrn_measurement_device_type 'Rigaku XtaLAB mini'
_diffrn_measurement_method \w
_diffrn_radiation_type 'Mo K\a'
_diffrn_radiation_wavelength 0.71075
_diffrn_reflns_av_R_equivalents 0.0520
_diffrn_reflns_av_unetI/netI 0.070
_diffrn_reflns_Laue_measured_fraction_full 0.999
_diffrn_reflns_Laue_measured_fraction_max 0.999
_diffrn_reflns_limit_h_max 18
_diffrn_reflns_limit_h_min -18
_diffrn_reflns_limit_k_max 15
_diffrn_reflns_limit_k_min -15
_diffrn_reflns_limit_l_max 17
_diffrn_reflns_limit_l_min -17
_diffrn_reflns_number 21879
_diffrn_reflns_point_group_measured_fraction_full 0.999
_diffrn_reflns_point_group_measured_fraction_max 0.999
_diffrn_reflns_theta_full 25.242
_diffrn_reflns_theta_max 27.481
_diffrn_reflns_theta_min 3.050
_diffrn_standards_number 0
_exptl_absorpt_coefficient_mu 1.202
_exptl_absorpt_correction_T_max 0.942
_exptl_absorpt_correction_T_min 0.638
_exptl_absorpt_correction_type multi-scan
_exptl_absorpt_process_details 'REQAB (Rigaku, 1998)'
_exptl_crystal_colour yellow
_exptl_crystal_density_diffrn 1.850
_exptl_crystal_density_method 'not measured'
_exptl_crystal_description Prism
_exptl_crystal_F_000 1192.00
_exptl_crystal_size_max 0.800
_exptl_crystal_size_mid 0.330
_exptl_crystal_size_min 0.050
_refine_diff_density_max 0.76
_refine_diff_density_min -0.64
_refine_ls_extinction_method none
_refine_ls_goodness_of_fit_ref 1.037
_refine_ls_hydrogen_treatment constr
_refine_ls_number_parameters 302
_refine_ls_number_reflns 4926
_refine_ls_number_restraints 21
_refine_ls_R_factor_all 0.0674
_refine_ls_R_factor_gt 0.0473
_refine_ls_shift/su_max 0.001
_refine_ls_structure_factor_coef Fsqd
_refine_ls_weighting_details 'w = 1/[\s^2^(Fo^2^)+(0.0510P)^2^+3.0557P] where P=(Fo^2^+2Fc^2^)/3'
_refine_ls_weighting_scheme calc
_refine_ls_wR_factor_gt 0.1073
_refine_ls_wR_factor_ref 0.1170
_reflns_number_gt 3731
_reflns_number_total 4926
_reflns_threshold_expression F^2^>2.0\s(F^2^)
_cod_data_source_file c9dt02059d2.cif
_cod_data_source_block 2b
_cod_depositor_comments 'Adding full bibliography for 7700398--7700405.cif.'
_cod_database_code 7700403
_shelxl_version_number 2013-3

loop_
_space_group_symop_id
_space_group_symop_operation_xyz
1 +X,+Y,+Z
2 -X,1/2+Y,1/2-Z
3 -X,-Y,-Z
4 +X,1/2-Y,1/2+Z

loop_
_atom_site_label
_atom_site_type_symbol
_atom_site_fract_x
_atom_site_fract_y
_atom_site_fract_z
_atom_site_U_iso_or_equiv
_atom_site_adp_type
_atom_site_occupancy
_atom_site_site_symmetry_order
_atom_site_calc_flag
_atom_site_refinement_flags_posn
_atom_site_refinement_flags_adp
_atom_site_refinement_flags_occupancy
_atom_site_disorder_assembly
_atom_site_disorder_group
Pd1 Pd 0.81268(2) 0.10676(3) 0.50300(3) 0.03665(12) Uani 1 1 d . . . . .
S1 S 0.71102(9) -0.04374(10) 0.44850(11) 0.0514(3) Uani 1 1 d . . . . .
S2 S 0.67008(10) 0.21544(11) 0.38688(12) 0.0623(4) Uani 1 1 d . . . . .
O1 O 0.5959(3) 0.0984(3) 0.5575(3) 0.0588(9) Uani 1 1 d . . . . .
O2 O 1.1143(3) -0.3244(3) 0.7032(3) 0.0710(11) Uani 1 1 d . . . . .
N1 N 0.9180(3) 0.2308(3) 0.5658(3) 0.0385(8) Uani 1 1 d . . . . .
C1 C 0.5911(4) 0.0030(5) 0.3443(5) 0.0783(18) Uani 1 1 d . . . . .
H1A H 0.5669 -0.0512 0.2864 0.094 Uiso 1 1 calc R U . . .
H1B H 0.5414 0.0075 0.3760 0.094 Uiso 1 1 calc R U . . .
C2 C 0.5959(6) 0.1076(6) 0.2968(6) 0.104(3) Uani 1 1 d . . . . .
H2A H 0.5267 0.1341 0.2588 0.125 Uiso 1 1 calc R U . . .
H2B H 0.6230 0.0956 0.2421 0.125 Uiso 1 1 calc R U . . .
C3 C 0.5950(5) 0.2613(5) 0.4591(6) 0.086(2) Uani 1 1 d . . . . .
H3A H 0.6018 0.3401 0.4674 0.103 Uiso 1 1 calc R U . . .
H3B H 0.5239 0.2456 0.4143 0.103 Uiso 1 1 calc R U . . .
C4 C 0.6221(5) 0.2117(5) 0.5702(6) 0.0764(18) Uani 1 1 d . . . . .
H4A H 0.6945 0.2200 0.6143 0.092 Uiso 1 1 calc R U . . .
H4B H 0.5852 0.2486 0.6070 0.092 Uiso 1 1 calc R U . . .
C5 C 0.6688(4) 0.0236(5) 0.6255(4) 0.0625(14) Uani 1 1 d . . . . .
H5A H 0.6504 0.0005 0.6844 0.075 Uiso 1 1 calc R U . . .
H5B H 0.7351 0.0586 0.6575 0.075 Uiso 1 1 calc R U . . .
C6 C 0.6736(4) -0.0724(4) 0.5610(5) 0.0623(14) Uani 1 1 d . . . . .
H6A H 0.6071 -0.1071 0.5312 0.075 Uiso 1 1 calc R U . . .
H6B H 0.7215 -0.1244 0.6099 0.075 Uiso 1 1 calc R U . . .
C7 C 0.8995(4) 0.3375(4) 0.5492(4) 0.0479(11) Uani 1 1 d . . . . .
H7 H 0.8331 0.3602 0.5074 0.058 Uiso 1 1 calc R U . . .
C8 C 0.9740(4) 0.4149(4) 0.5909(4) 0.0555(13) Uani 1 1 d . . . . .
H8 H 0.9581 0.4888 0.5793 0.067 Uiso 1 1 calc R U . . .
C9 C 1.0721(5) 0.3822(4) 0.6498(4) 0.0624(14) Uani 1 1 d . . . . .
H9 H 1.1242 0.4335 0.6775 0.075 Uiso 1 1 calc R U . . .
C10 C 1.0927(4) 0.2712(4) 0.6677(4) 0.0541(12) Uani 1 1 d . . . . .
H10 H 1.1593 0.2473 0.7068 0.065 Uiso 1 1 calc R U . . .
C11 C 1.0141(3) 0.1962(4) 0.6273(3) 0.0389(9) Uani 1 1 d . . . . .
C12 C 1.0240(3) 0.0772(4) 0.6420(3) 0.0371(9) Uani 1 1 d . . . . .
C13 C 1.1168(3) 0.0260(4) 0.7033(3) 0.0465(11) Uani 1 1 d . . . . .
H13 H 1.1750 0.0678 0.7395 0.056 Uiso 1 1 calc R U . . .
C14 C 1.1218(3) -0.0871(4) 0.7100(4) 0.0487(11) Uani 1 1 d . . . . .
H14 H 1.1836 -0.1212 0.7510 0.058 Uiso 1 1 calc R U . . .
C15 C 1.0354(3) -0.1498(4) 0.6558(3) 0.0415(10) Uani 1 1 d . . . . .
C16 C 0.9432(3) -0.0980(3) 0.5953(3) 0.0398(9) Uani 1 1 d . . . . .
H16 H 0.8854 -0.1404 0.5588 0.048 Uiso 1 1 calc R U . . .
C17 C 0.9352(3) 0.0155(3) 0.5880(3) 0.0350(9) Uani 1 1 d . . . . .
C18 C 1.0397(4) -0.2702(4) 0.6587(4) 0.0533(12) Uani 1 1 d . . . . .
H18 H 0.9786 -0.3073 0.6224 0.064 Uiso 1 1 calc R U . . .
P1 P 0.6817(11) 0.6003(11) 0.4667(11) 0.0682(11) Uani 0.367(4) 1 d D . P A 1
F1 F 0.6881(15) 0.5213(13) 0.5624(14) 0.110(3) Uani 0.367(4) 1 d D . P A 1
F2 F 0.7519(13) 0.6796(19) 0.5591(17) 0.131(4) Uani 0.367(4) 1 d D . P A 1
F3 F 0.7702(14) 0.5397(16) 0.4556(14) 0.179(4) Uani 0.367(4) 1 d D . P A 1
F4 F 0.5930(12) 0.6650(15) 0.4725(13) 0.144(3) Uani 0.367(4) 1 d D . P A 1
F5 F 0.6750(11) 0.6767(9) 0.3701(10) 0.114(3) Uani 0.367(4) 1 d D . P A 1
F6 F 0.6099(12) 0.5194(12) 0.3806(14) 0.141(5) Uani 0.367(4) 1 d D . P A 1
P1' P 0.6722(6) 0.6026(6) 0.4828(6) 0.0682(11) Uani 0.633(4) 1 d D . P A 2
F1' F 0.7216(7) 0.4958(7) 0.5535(8) 0.110(3) Uani 0.633(4) 1 d D . P A 2
F2' F 0.7800(6) 0.6605(10) 0.5301(10) 0.131(4) Uani 0.633(4) 1 d D . P A 2
F3' F 0.6871(11) 0.5456(9) 0.3874(8) 0.179(4) Uani 0.633(4) 1 d D . P A 2
F4' F 0.6539(7) 0.6533(8) 0.5785(7) 0.144(3) Uani 0.633(4) 1 d D . P A 2
F5' F 0.6189(6) 0.7062(5) 0.4119(7) 0.114(3) Uani 0.633(4) 1 d D . P A 2
F6' F 0.5637(5) 0.5466(7) 0.4345(9) 0.141(5) Uani 0.633(4) 1 d D . P A 2

loop_
_atom_site_aniso_label
_atom_site_aniso_U_11
_atom_site_aniso_U_22
_atom_site_aniso_U_33
_atom_site_aniso_U_23
_atom_site_aniso_U_13
_atom_site_aniso_U_12
Pd1 0.03037(18) 0.03820(19) 0.03880(19) 0.00019(14) 0.01142(13) -0.00296(13)
S1 0.0377(6) 0.0430(6) 0.0628(8) -0.0077(6) 0.0095(5) -0.0068(5)
S2 0.0457(7) 0.0556(8) 0.0688(9) 0.0176(7) 0.0062(6) -0.0004(6)
O1 0.0402(18) 0.060(2) 0.071(2) -0.0032(18) 0.0173(17) -0.0073(16)
O2 0.074(3) 0.070(2) 0.069(2) 0.018(2) 0.029(2) 0.031(2)
N1 0.041(2) 0.0415(19) 0.0371(18) -0.0029(15) 0.0203(16) -0.0061(16)
C1 0.055(3) 0.076(4) 0.071(4) -0.009(3) -0.009(3) -0.016(3)
C2 0.083(5) 0.098(5) 0.072(4) 0.016(4) -0.030(4) -0.019(4)
C3 0.061(4) 0.056(3) 0.148(7) 0.015(4) 0.050(4) 0.015(3)
C4 0.069(4) 0.066(4) 0.105(5) -0.027(4) 0.046(4) -0.005(3)
C5 0.047(3) 0.081(4) 0.056(3) 0.007(3) 0.018(3) -0.012(3)
C6 0.050(3) 0.055(3) 0.082(4) 0.016(3) 0.028(3) -0.008(2)
C7 0.055(3) 0.046(3) 0.049(3) 0.002(2) 0.027(2) -0.004(2)
C8 0.080(4) 0.042(3) 0.052(3) -0.006(2) 0.035(3) -0.018(3)
C9 0.074(4) 0.059(3) 0.055(3) -0.011(3) 0.027(3) -0.030(3)
C10 0.048(3) 0.065(3) 0.047(3) -0.006(2) 0.018(2) -0.016(2)
C11 0.039(2) 0.048(2) 0.033(2) -0.0050(18) 0.0179(18) -0.0077(19)
C12 0.035(2) 0.049(2) 0.0284(19) -0.0068(17) 0.0142(17) -0.0056(18)
C13 0.032(2) 0.069(3) 0.035(2) -0.001(2) 0.0092(18) -0.003(2)
C14 0.036(2) 0.067(3) 0.040(2) 0.004(2) 0.013(2) 0.009(2)
C15 0.044(2) 0.050(2) 0.035(2) 0.0010(19) 0.020(2) 0.008(2)
C16 0.037(2) 0.047(2) 0.036(2) -0.0065(19) 0.0157(18) -0.0035(19)
C17 0.031(2) 0.044(2) 0.031(2) -0.0050(17) 0.0130(17) 0.0020(17)
C18 0.061(3) 0.058(3) 0.046(3) 0.004(2) 0.028(2) 0.009(3)
P1 0.0503(16) 0.0523(9) 0.073(2) -0.0092(13) -0.0049(13) 0.0094(9)
F1 0.110(7) 0.073(5) 0.088(3) -0.006(3) -0.020(4) 0.043(3)
F2 0.048(5) 0.154(7) 0.158(8) -0.011(5) 0.008(4) -0.027(5)
F3 0.247(14) 0.181(8) 0.100(7) -0.035(8) 0.061(8) 0.024(10)
F4 0.145(7) 0.166(7) 0.118(6) -0.014(6) 0.050(5) 0.042(6)
F5 0.116(7) 0.061(4) 0.111(6) 0.019(3) -0.008(4) -0.005(4)
F6 0.075(6) 0.096(5) 0.173(9) 0.051(5) -0.031(5) -0.030(5)
P1' 0.0503(16) 0.0523(9) 0.073(2) -0.0092(13) -0.0049(13) 0.0094(9)
F1' 0.110(7) 0.073(5) 0.088(3) -0.006(3) -0.020(4) 0.043(3)
F2' 0.048(5) 0.154(7) 0.158(8) -0.011(5) 0.008(4) -0.027(5)
F3' 0.247(14) 0.181(8) 0.100(7) -0.035(8) 0.061(8) 0.024(10)
F4' 0.145(7) 0.166(7) 0.118(6) -0.014(6) 0.050(5) 0.042(6)
F5' 0.116(7) 0.061(4) 0.111(6) 0.019(3) -0.008(4) -0.005(4)
F6' 0.075(6) 0.096(5) 0.173(9) 0.051(5) -0.031(5) -0.030(5)

loop_
_atom_type_symbol
_atom_type_description
_atom_type_scat_dispersion_real
_atom_type_scat_dispersion_imag
_atom_type_scat_source
C C 0.0033 0.0016
;
International Tables for Crystallography
(Vol. C, Tables 4.2.6.8 and 6.1.1.4)
;
H H 0.0000 0.0000
;
International Tables for Crystallography
(Vol. C, Table 6.1.1.4)
;
F F 0.0171 0.0103
;
International Tables for Crystallography
(Vol. C, Tables 4.2.6.8 and 6.1.1.4)
;
N N 0.0061 0.0033
;
International Tables for Crystallography
(Vol. C, Tables 4.2.6.8 and 6.1.1.4)
;
O O 0.0106 0.0060
;
International Tables for Crystallography
(Vol. C, Tables 4.2.6.8 and 6.1.1.4)
;
P P 0.1023 0.0942
;
International Tables for Crystallography
(Vol. C, Tables 4.2.6.8 and 6.1.1.4)
;
Pd Pd -0.9988 1.0072
;
International Tables for Crystallography
(Vol. C, Tables 4.2.6.8 and 6.1.1.4)
;
S S 0.1246 0.1234
;
International Tables for Crystallography
(Vol. C, Tables 4.2.6.8 and 6.1.1.4)
;

loop_
_geom_angle_atom_site_label_1
_geom_angle_atom_site_label_2
_geom_angle_atom_site_label_3
_geom_angle
C17 Pd1 N1 81.31(16)
C17 Pd1 S1 91.87(12)
N1 Pd1 S1 173.02(10)
C17 Pd1 S2 174.69(11)
N1 Pd1 S2 98.47(10)
S1 Pd1 S2 88.46(5)
C1 S1 C6 100.9(3)
C1 S1 Pd1 106.0(2)
C6 S1 Pd1 104.84(18)
C3 S2 C2 105.4(4)
C3 S2 Pd1 111.2(2)
C2 S2 Pd1 98.2(2)
C5 O1 C4 117.5(4)
C7 N1 C11 119.4(4)
C7 N1 Pd1 126.0(3)
C11 N1 Pd1 114.5(3)
C2 C1 S1 114.7(4)
C2 C1 H1A 108.6
S1 C1 H1A 108.6
C2 C1 H1B 108.6
S1 C1 H1B 108.6
H1A C1 H1B 107.6
C1 C2 S2 118.2(5)
C1 C2 H2A 107.8
S2 C2 H2A 107.8
C1 C2 H2B 107.8
S2 C2 H2B 107.8
H2A C2 H2B 107.1
C4 C3 S2 115.7(4)
C4 C3 H3A 108.4
S2 C3 H3A 108.4
C4 C3 H3B 108.4
S2 C3 H3B 108.4
H3A C3 H3B 107.4
O1 C4 C3 108.9(5)
O1 C4 H4A 109.9
C3 C4 H4A 109.9
O1 C4 H4B 109.9
C3 C4 H4B 109.9
H4A C4 H4B 108.3
O1 C5 C6 109.7(4)
O1 C5 H5A 109.7
C6 C5 H5A 109.7
O1 C5 H5B 109.7
C6 C5 H5B 109.7
H5A C5 H5B 108.2
C5 C6 S1 115.5(4)
C5 C6 H6A 108.4
S1 C6 H6A 108.4
C5 C6 H6B 108.4
S1 C6 H6B 108.4
H6A C6 H6B 107.5
N1 C7 C8 122.7(5)
N1 C7 H7 118.7
C8 C7 H7 118.7
C9 C8 C7 119.1(5)
C9 C8 H8 120.4
C7 C8 H8 120.4
C8 C9 C10 118.9(5)
C8 C9 H9 120.5
C10 C9 H9 120.5
C11 C10 C9 119.8(5)
C11 C10 H10 120.1
C9 C10 H10 120.1
N1 C11 C10 120.0(4)
N1 C11 C12 114.2(4)
C10 C11 C12 125.8(4)
C13 C12 C17 120.8(4)
C13 C12 C11 122.7(4)
C17 C12 C11 116.5(4)
C14 C13 C12 119.8(4)
C14 C13 H13 120.1
C12 C13 H13 120.1
C15 C14 C13 120.4(4)
C15 C14 H14 119.8
C13 C14 H14 119.8
C14 C15 C16 119.4(4)
C14 C15 C18 121.3(4)
C16 C15 C18 119.3(4)
C15 C16 C17 121.7(4)
C15 C16 H16 119.2
C17 C16 H16 119.2
C16 C17 C12 117.9(4)
C16 C17 Pd1 128.6(3)
C12 C17 Pd1 113.4(3)
O2 C18 C15 126.0(5)
O2 C18 H18 117.0
C15 C18 H18 117.0
F4 P1 F3 176.7(13)
F4 P1 F6 93.0(12)
F3 P1 F6 86.9(10)
F4 P1 F5 87.7(10)
F3 P1 F5 89.0(11)
F6 P1 F5 88.1(9)
F4 P1 F2 85.5(11)
F3 P1 F2 94.8(12)
F6 P1 F2 176.5(14)
F5 P1 F2 94.9(11)
F4 P1 F1 92.9(11)
F3 P1 F1 90.4(10)
F6 P1 F1 90.9(11)
F5 P1 F1 178.9(11)
F2 P1 F1 86.1(11)
F4' P1' F3' 176.6(8)
F4' P1' F6' 92.3(7)
F3' P1' F6' 84.9(7)
F4' P1' F2' 87.6(6)
F3' P1' F2' 95.2(8)
F6' P1' F2' 179.0(7)
F4' P1' F5' 88.4(6)
F3' P1' F5' 93.5(7)
F6' P1' F5' 86.9(5)
F2' P1' F5' 92.2(6)
F4' P1' F1' 91.2(6)
F3' P1' F1' 86.8(6)
F6' P1' F1' 90.8(5)
F2' P1' F1' 90.2(7)
F5' P1' F1' 177.6(7)

loop_
_geom_bond_atom_site_label_1
_geom_bond_atom_site_label_2
_geom_bond_distance
Pd1 C17 2.001(4)
Pd1 N1 2.063(3)
Pd1 S1 2.2761(12)
Pd1 S2 2.4047(13)
S1 C1 1.812(6)
S1 C6 1.827(6)
S2 C3 1.806(6)
S2 C2 1.811(6)
O1 C5 1.409(6)
O1 C4 1.427(6)
O2 C18 1.192(6)
N1 C7 1.331(6)
N1 C11 1.355(5)
C1 C2 1.441(8)
C1 H1A 0.9700
C1 H1B 0.9700
C2 H2A 0.9700
C2 H2B 0.9700
C3 C4 1.503(9)
C3 H3A 0.9700
C3 H3B 0.9700
C4 H4A 0.9700
C4 H4B 0.9700
C5 C6 1.475(8)
C5 H5A 0.9700
C5 H5B 0.9700
C6 H6A 0.9700
C6 H6B 0.9700
C7 C8 1.366(7)
C7 H7 0.9300
C8 C9 1.363(8)
C8 H8 0.9300
C9 C10 1.389(7)
C9 H9 0.9300
C10 C11 1.382(6)
C10 H10 0.9300
C11 C12 1.468(6)
C12 C13 1.396(6)
C12 C17 1.401(6)
C13 C14 1.386(7)
C13 H13 0.9300
C14 C15 1.385(6)
C14 H14 0.9300
C15 C16 1.391(6)
C15 C18 1.473(7)
C16 C17 1.393(6)
C16 H16 0.9300
C18 H18 0.9300
P1 F4 1.528(14)
P1 F3 1.529(15)
P1 F6 1.549(13)
P1 F5 1.566(13)
P1 F2 1.572(13)
P1 F1 1.577(13)
P1' F4' 1.540(9)
P1' F3' 1.545(9)
P1' F6' 1.580(8)
P1' F2' 1.580(8)
P1' F5' 1.580(8)
P1' F1' 1.599(8)

loop_
_geom_torsion_atom_site_label_1
_geom_torsion_atom_site_label_2
_geom_torsion_atom_site_label_3
_geom_torsion_atom_site_label_4
_geom_torsion
C6 S1 C1 C2 127.0(6)
Pd1 S1 C1 C2 18.0(6)
S1 C1 C2 S2 -41.7(9)
C3 S2 C2 C1 -74.1(7)
Pd1 S2 C2 C1 40.7(7)
C2 S2 C3 C4 96.2(5)
Pd1 S2 C3 C4 -9.2(5)
C5 O1 C4 C3 133.4(5)
S2 C3 C4 O1 -67.9(6)
C4 O1 C5 C6 -137.3(5)
O1 C5 C6 S1 61.1(5)
C1 S1 C6 C5 -81.1(4)
Pd1 S1 C6 C5 28.9(4)
C11 N1 C7 C8 0.7(6)
Pd1 N1 C7 C8 -178.0(3)
N1 C7 C8 C9 1.7(7)
C7 C8 C9 C10 -1.5(7)
C8 C9 C10 C11 -0.9(8)
C7 N1 C11 C10 -3.2(6)
Pd1 N1 C11 C10 175.6(3)
C7 N1 C11 C12 178.4(4)
Pd1 N1 C11 C12 -2.8(4)
C9 C10 C11 N1 3.3(7)
C9 C10 C11 C12 -178.4(4)
N1 C11 C12 C13 -179.6(4)
C10 C11 C12 C13 2.0(7)
N1 C11 C12 C17 2.3(5)
C10 C11 C12 C17 -176.0(4)
C17 C12 C13 C14 0.8(6)
C11 C12 C13 C14 -177.1(4)
C12 C13 C14 C15 0.2(7)
C13 C14 C15 C16 -0.5(6)
C13 C14 C15 C18 177.9(4)
C14 C15 C16 C17 -0.3(6)
C18 C15 C16 C17 -178.7(4)
C15 C16 C17 C12 1.3(6)
C15 C16 C17 Pd1 178.0(3)
C13 C12 C17 C16 -1.6(6)
C11 C12 C17 C16 176.5(3)
C13 C12 C17 Pd1 -178.8(3)
C11 C12 C17 Pd1 -0.7(4)
C14 C15 C18 O2 -1.8(7)
C16 C15 C18 O2 176.6(4)
